data_4107849
loop_
_publ_author_name
'Liang-Qiu Lu'
'Yi-Ju Cao'
'Xiao-Peng Liu'
'Jing An'
'Chang-Jiang Yao'
'Zhi-Hui Ming'
'Wen-Jing Xiao'

_publ_section_title
;
 A New Entry to Cascade Organocatalysis: Reactions of Stable Sulfur Ylides
 and Nitroolefins Sequentially Catalyzed by Thiourea and DMAP
;
_journal_name_full 'Journal of the American Chemical Society'
_journal_page_first 6946
_journal_page_last 6948
_journal_paper_doi 10.1021/ja800746q
_journal_volume 130
_journal_year 2008
_chemical_formula_sum 'C16 H13 N O3'
_chemical_formula_weight 267.27
_chemical_name_systematic
; 
 ? 
;
_space_group_IT_number 14
_symmetry_cell_setting monoclinic
_symmetry_space_group_name_Hall '-P 2ybc'
_symmetry_space_group_name_H-M 'P 1 21/c 1'
_atom_sites_solution_hydrogens geom
_atom_sites_solution_primary direct
_atom_sites_solution_secondary difmap
_audit_creation_method SHELXL-97
_cell_angle_alpha 90.00
_cell_angle_beta 98.6590(10)
_cell_angle_gamma 90.00
_cell_formula_units_Z 4
_cell_length_a 7.8191(5)
_cell_length_b 26.6567(13)
_cell_length_c 6.3613(7)
_cell_measurement_reflns_used 1416
_cell_measurement_temperature 292(2)
_cell_measurement_theta_max 21.37
_cell_measurement_theta_min 2.63
_cell_volume 1310.78(18)
_computing_cell_refinement 'Bruker SMART'
_computing_data_collection 'Bruker SMART'
_computing_data_reduction 'Bruker SAINT'
_computing_molecular_graphics 'Bruker SHELXTL'
_computing_publication_material 'Bruker SHELXTL'
_computing_structure_refinement 'SHELXL-97 (Sheldrick, 1997)'
_computing_structure_solution 'SHELXS-97 (Sheldrick, 1990)'
_diffrn_ambient_temperature 292(2)
_diffrn_measured_fraction_theta_full 0.995
_diffrn_measured_fraction_theta_max 0.995
_diffrn_measurement_device_type 'CCD area detector'
_diffrn_measurement_method 'phi and omega scans'
_diffrn_radiation_monochromator graphite
_diffrn_radiation_source 'fine-focus sealed tube'
_diffrn_radiation_type MoK\a
_diffrn_radiation_wavelength 0.71073
_diffrn_reflns_av_R_equivalents 0.0457
_diffrn_reflns_av_sigmaI/netI 0.0491
_diffrn_reflns_limit_h_max 9
_diffrn_reflns_limit_h_min -9
_diffrn_reflns_limit_k_max 34
_diffrn_reflns_limit_k_min -28
_diffrn_reflns_limit_l_max 8
_diffrn_reflns_limit_l_min -7
_diffrn_reflns_number 9625
_diffrn_reflns_theta_full 27.00
_diffrn_reflns_theta_max 27.00
_diffrn_reflns_theta_min 1.53
_exptl_absorpt_coefficient_mu 0.094
_exptl_absorpt_correction_T_max 0.9906
_exptl_absorpt_correction_T_min 0.9814
_exptl_absorpt_correction_type none
_exptl_crystal_colour colorless
_exptl_crystal_density_diffrn 1.354
_exptl_crystal_description block
_exptl_crystal_F_000 560
_exptl_crystal_size_max 0.20
_exptl_crystal_size_mid 0.10
_exptl_crystal_size_min 0.10
_refine_diff_density_max 0.159
_refine_diff_density_min -0.165
_refine_diff_density_rms 0.040
_refine_ls_extinction_method none
_refine_ls_goodness_of_fit_ref 1.033
_refine_ls_hydrogen_treatment mixed
_refine_ls_matrix_type full
_refine_ls_number_parameters 184
_refine_ls_number_reflns 2837
_refine_ls_number_restraints 1
_refine_ls_restrained_S_all 1.033
_refine_ls_R_factor_all 0.0961
_refine_ls_R_factor_gt 0.0558
_refine_ls_shift/su_max 0.000
_refine_ls_shift/su_mean 0.000
_refine_ls_structure_factor_coef Fsqd
_refine_ls_weighting_details 'calc w=1/[\s^2^(Fo^2^)+(0.0729P)^2^+0.0118P] where P=(Fo^2^+2Fc^2^)/3'
_refine_ls_weighting_scheme calc
_refine_ls_wR_factor_gt 0.1347
_refine_ls_wR_factor_ref 0.1511
_reflns_number_gt 1815
_reflns_number_total 2837
_reflns_threshold_expression >2sigma(I)
_cod_data_source_file ja800746q-file001.cif
_cod_data_source_block t
_cod_database_code 4107849

loop_
_symmetry_equiv_pos_as_xyz
'x, y, z'
'-x, y+1/2, -z+1/2'
'-x, -y, -z'
'x, -y-1/2, z-1/2'

loop_
_atom_site_label
_atom_site_type_symbol
_atom_site_fract_x
_atom_site_fract_y
_atom_site_fract_z
_atom_site_U_iso_or_equiv
_atom_site_adp_type
_atom_site_occupancy
_atom_site_symmetry_multiplicity
_atom_site_calc_flag
_atom_site_refinement_flags
C1 C 0.2604(3) 0.52364(7) 0.5940(3) 0.0426(5) Uani 1 1 d .
C2 C 0.3490(3) 0.48182(8) 0.6877(4) 0.0530(6) Uani 1 1 d .
H2 H 0.4004 0.4831 0.8293 0.064 Uiso 1 1 calc R
C3 C 0.3607(3) 0.43863(9) 0.5713(5) 0.0650(7) Uani 1 1 d .
H3 H 0.4214 0.4111 0.6338 0.078 Uiso 1 1 calc R
C4 C 0.2827(3) 0.43620(9) 0.3633(5) 0.0678(7) Uani 1 1 d .
H4 H 0.2900 0.4069 0.2858 0.081 Uiso 1 1 calc R
C5 C 0.1937(3) 0.47695(9) 0.2685(4) 0.0651(7) Uani 1 1 d .
H5 H 0.1407 0.4750 0.1277 0.078 Uiso 1 1 calc R
C6 C 0.1834(3) 0.52064(8) 0.3829(4) 0.0519(6) Uani 1 1 d .
H6 H 0.1245 0.5482 0.3181 0.062 Uiso 1 1 calc R
C7 C 0.2566(3) 0.56952(8) 0.7237(3) 0.0485(5) Uani 1 1 d .
C8 C 0.1751(3) 0.61709(7) 0.6181(3) 0.0395(5) Uani 1 1 d .
H8 H 0.0553 0.6100 0.5554 0.047 Uiso 1 1 calc R
C104 C 0.2941(3) 0.68299(8) 0.4584(3) 0.0448(5) Uani 1 1 d .
C10 C 0.1786(2) 0.66322(7) 0.7648(3) 0.0405(5) Uani 1 1 d .
H10 H 0.2686 0.6589 0.8884 0.049 Uiso 1 1 calc R
C11 C 0.0063(2) 0.67273(7) 0.8380(3) 0.0381(5) Uani 1 1 d .
C12 C -0.1247(3) 0.69989(8) 0.7185(4) 0.0504(6) Uani 1 1 d .
H12 H -0.1057 0.7148 0.5919 0.061 Uiso 1 1 calc R
C13 C -0.2838(3) 0.70494(9) 0.7868(4) 0.0626(7) Uani 1 1 d .
H13 H -0.3714 0.7230 0.7050 0.075 Uiso 1 1 calc R
C14 C -0.3133(3) 0.68361(10) 0.9730(5) 0.0656(7) Uani 1 1 d .
H14 H -0.4206 0.6870 1.0177 0.079 Uiso 1 1 calc R
C15 C -0.1846(4) 0.65725(11) 1.0929(4) 0.0719(8) Uani 1 1 d .
H15 H -0.2040 0.6430 1.2207 0.086 Uiso 1 1 calc R
C16 C -0.0258(3) 0.65160(9) 1.0262(3) 0.0573(6) Uani 1 1 d .
H16 H 0.0607 0.6333 1.1090 0.069 Uiso 1 1 calc R
N1 N 0.2311(2) 0.70162(6) 0.6253(3) 0.0506(5) Uani 1 1 d D
H1 H 0.264(3) 0.7308(5) 0.673(3) 0.061 Uiso 1 1 d D
O3 O 0.3124(3) 0.57043(7) 0.9115(3) 0.0930(7) Uani 1 1 d .
O2 O 0.27210(17) 0.63219(5) 0.4508(2) 0.0456(4) Uani 1 1 d .
O1 O 0.3597(2) 0.70477(5) 0.3231(3) 0.0585(5) Uani 1 1 d .

loop_
_atom_site_aniso_label
_atom_site_aniso_U_11
_atom_site_aniso_U_22
_atom_site_aniso_U_33
_atom_site_aniso_U_23
_atom_site_aniso_U_13
_atom_site_aniso_U_12
C1 0.0461(12) 0.0319(11) 0.0523(13) 0.0059(9) 0.0150(10) -0.0014(9)
C2 0.0530(13) 0.0405(13) 0.0681(15) 0.0116(11) 0.0176(11) 0.0038(10)
C3 0.0602(15) 0.0358(14) 0.104(2) 0.0070(13) 0.0286(15) 0.0063(11)
C4 0.0602(15) 0.0379(14) 0.110(2) -0.0174(14) 0.0296(15) -0.0080(12)
C5 0.0644(15) 0.0536(16) 0.0784(18) -0.0177(13) 0.0143(13) -0.0099(12)
C6 0.0593(14) 0.0374(12) 0.0590(15) -0.0015(10) 0.0093(11) -0.0024(10)
C7 0.0625(14) 0.0380(12) 0.0456(14) 0.0073(10) 0.0104(11) 0.0048(10)
C8 0.0415(11) 0.0341(11) 0.0424(12) -0.0006(9) 0.0050(9) 0.0012(9)
C104 0.0433(12) 0.0351(12) 0.0565(14) 0.0026(10) 0.0091(10) 0.0066(9)
C10 0.0427(11) 0.0334(11) 0.0439(12) -0.0034(9) 0.0016(9) 0.0004(9)
C11 0.0427(11) 0.0327(11) 0.0386(11) -0.0051(8) 0.0051(9) -0.0042(8)
C12 0.0523(13) 0.0442(13) 0.0565(14) 0.0082(10) 0.0135(11) 0.0045(10)
C13 0.0445(13) 0.0525(15) 0.091(2) -0.0003(13) 0.0119(13) 0.0059(11)
C14 0.0524(15) 0.0640(17) 0.0869(19) -0.0227(15) 0.0313(14) -0.0163(13)
C15 0.0773(18) 0.090(2) 0.0528(16) -0.0018(14) 0.0229(14) -0.0229(16)
C16 0.0590(14) 0.0676(16) 0.0438(13) 0.0041(11) 0.0026(11) -0.0050(12)
N1 0.0576(11) 0.0319(10) 0.0665(13) -0.0097(9) 0.0232(10) -0.0084(8)
O3 0.165(2) 0.0626(13) 0.0442(11) 0.0042(9) -0.0057(11) 0.0370(12)
O2 0.0615(9) 0.0339(8) 0.0419(8) 0.0019(6) 0.0099(7) 0.0055(6)
O1 0.0672(10) 0.0450(9) 0.0674(11) 0.0116(8) 0.0238(9) 0.0027(7)

loop_
_atom_type_symbol
_atom_type_description
_atom_type_scat_dispersion_real
_atom_type_scat_dispersion_imag
_atom_type_scat_source
C C 0.0033 0.0016 'International Tables Vol C Tables 4.2.6.8 and 6.1.1.4'
H H 0.0000 0.0000 'International Tables Vol C Tables 4.2.6.8 and 6.1.1.4'
N N 0.0061 0.0033 'International Tables Vol C Tables 4.2.6.8 and 6.1.1.4'
O O 0.0106 0.0060 'International Tables Vol C Tables 4.2.6.8 and 6.1.1.4'

loop_
_geom_angle_atom_site_label_1
_geom_angle_atom_site_label_2
_geom_angle_atom_site_label_3
_geom_angle
C6 C1 C2 118.8(2)
C6 C1 C7 123.03(18)
C2 C1 C7 118.2(2)
C3 C2 C1 120.3(2)
C3 C2 H2 119.8
C1 C2 H2 119.8
C4 C3 C2 120.1(2)
C4 C3 H3 119.9
C2 C3 H3 119.9
C3 C4 C5 120.4(2)
C3 C4 H4 119.8
C5 C4 H4 119.8
C4 C5 C6 120.0(3)
C4 C5 H5 120.0
C6 C5 H5 120.0
C5 C6 C1 120.4(2)
C5 C6 H6 119.8
C1 C6 H6 119.8
O3 C7 C1 122.24(19)
O3 C7 C8 118.86(19)
C1 C7 C8 118.89(18)
O2 C8 C7 108.86(15)
O2 C8 C10 105.00(15)
C7 C8 C10 115.29(17)
O2 C8 H8 109.2
C7 C8 H8 109.2
C10 C8 H8 109.2
O1 C104 N1 129.3(2)
O1 C104 O2 120.92(19)
N1 C104 O2 109.77(17)
N1 C10 C11 114.63(17)
N1 C10 C8 99.96(15)
C11 C10 C8 112.65(15)
N1 C10 H10 109.7
C11 C10 H10 109.7
C8 C10 H10 109.7
C16 C11 C12 118.3(2)
C16 C11 C10 119.05(19)
C12 C11 C10 122.57(18)
C11 C12 C13 120.3(2)
C11 C12 H12 119.9
C13 C12 H12 119.9
C14 C13 C12 120.6(2)
C14 C13 H13 119.7
C12 C13 H13 119.7
C15 C14 C13 119.6(2)
C15 C14 H14 120.2
C13 C14 H14 120.2
C14 C15 C16 120.4(2)
C14 C15 H15 119.8
C16 C15 H15 119.8
C11 C16 C15 120.8(2)
C11 C16 H16 119.6
C15 C16 H16 119.6
C104 N1 C10 113.35(17)
C104 N1 H1 119.5(15)
C10 N1 H1 121.2(15)
C104 O2 C8 109.01(14)

loop_
_geom_bond_atom_site_label_1
_geom_bond_atom_site_label_2
_geom_bond_distance
C1 C6 1.389(3)
C1 C2 1.398(3)
C1 C7 1.478(3)
C2 C3 1.380(3)
C2 H2 0.9300
C3 C4 1.372(4)
C3 H3 0.9300
C4 C5 1.379(4)
C4 H4 0.9300
C5 C6 1.382(3)
C5 H5 0.9300
C6 H6 0.9300
C7 O3 1.209(2)
C7 C8 1.528(3)
C8 O2 1.453(2)
C8 C10 1.541(3)
C8 H8 0.9800
C104 O1 1.214(2)
C104 N1 1.332(3)
C104 O2 1.365(2)
C10 N1 1.454(3)
C10 C11 1.512(3)
C10 H10 0.9800
C11 C16 1.379(3)
C11 C12 1.384(3)
C12 C13 1.385(3)
C12 H12 0.9300
C13 C14 1.364(3)
C13 H13 0.9300
C14 C15 1.363(4)
C14 H14 0.9300
C15 C16 1.380(3)
C15 H15 0.9300
C16 H16 0.9300
N1 H1 0.860(10)

loop_
_geom_torsion_atom_site_label_1
_geom_torsion_atom_site_label_2
_geom_torsion_atom_site_label_3
_geom_torsion_atom_site_label_4
_geom_torsion
C6 C1 C2 C3 0.6(3)
C7 C1 C2 C3 -178.07(19)
C1 C2 C3 C4 -1.0(3)
C2 C3 C4 C5 0.6(4)
C3 C4 C5 C6 0.3(4)
C4 C5 C6 C1 -0.8(3)
C2 C1 C6 C5 0.4(3)
C7 C1 C6 C5 178.9(2)
C6 C1 C7 O3 174.2(2)
C2 C1 C7 O3 -7.3(3)
C6 C1 C7 C8 -4.3(3)
C2 C1 C7 C8 174.28(17)
O3 C7 C8 O2 119.8(2)
C1 C7 C8 O2 -61.7(2)
O3 C7 C8 C10 2.1(3)
C1 C7 C8 C10 -179.39(17)
O2 C8 C10 N1 16.30(19)
C7 C8 C10 N1 136.08(17)
O2 C8 C10 C11 138.42(16)
C7 C8 C10 C11 -101.79(19)
N1 C10 C11 C16 -154.89(19)
C8 C10 C11 C16 91.7(2)
N1 C10 C11 C12 28.3(3)
C8 C10 C11 C12 -85.1(2)
C16 C11 C12 C13 -0.7(3)
C10 C11 C12 C13 176.1(2)
C11 C12 C13 C14 0.5(4)
C12 C13 C14 C15 0.2(4)
C13 C14 C15 C16 -0.7(4)
C12 C11 C16 C15 0.3(3)
C10 C11 C16 C15 -176.6(2)
C14 C15 C16 C11 0.4(4)
O1 C104 N1 C10 -174.1(2)
O2 C104 N1 C10 7.4(2)
C11 C10 N1 C104 -135.64(19)
C8 C10 N1 C104 -14.9(2)
O1 C104 O2 C8 -174.11(19)
N1 C104 O2 C8 4.5(2)
C7 C8 O2 C104 -137.54(17)
C10 C8 O2 C104 -13.56(19)
